data_1559627
loop_
_publ_author_name
'Fujimoto, Ayako'
'Fujinaga, Noriko'
'Nishimura, Ryo'
'Hatano, Eri'
'Kono, Luna'
'Nagai, Akira'
'Sekine, Akiko'
'Hattori, Yohei'
'Kojima, Yuko'
'Yasuda, Nobuhiro'
'Morimoto, Masakazu'
'Yokojima, Satoshi'
'Nakamura, Shinichiro'
'Feringa, Ben L.'
'Uchida, Kingo'

_publ_section_title
;
 Photoinduced swing of a diarylethene thin broad sword shaped crystal: a
 study on the detailed mechanism
;
_journal_issue 45
_journal_name_full 'Chemical Science'
_journal_page_first 12307
_journal_page_last 12315
_journal_paper_doi 10.1039/D0SC05388K
_journal_volume 11
_journal_year 2020
_chemical_absolute_configuration ad
_chemical_formula_sum 'C33 H28 F6 N2 O2 S2'
_chemical_formula_weight 662.69
_chemical_melting_point 270.6(7)
_chemical_name_systematic 1,2-Bis(2-methyl-5-{[((R)-1-phenylethyl)amino]carbonyl}thien-3-yl)perfluorocyclopentene
_chemical_properties_physical Photo-sensitive
_space_group_crystal_system monoclinic
_space_group_IT_number 4
_space_group_name_Hall 'P 2yb'
_space_group_name_H-M_alt 'P 1 21 1'
_atom_sites_solution_hydrogens geom
_audit_creation_method SHELXL-2014/7
_audit_update_record
;
2019-07-04 deposited with the CCDC.	2020-10-14 downloaded from the CCDC.
;
_cell_angle_alpha 90
_cell_angle_beta 107.079(8)
_cell_angle_gamma 90
_cell_formula_units_Z 4
_cell_length_a 12.457(3)
_cell_length_b 14.737(3)
_cell_length_c 19.461(4)
_cell_measurement_reflns_used 50942
_cell_measurement_temperature 173(2)
_cell_measurement_theta_max 15.616
_cell_measurement_theta_min 0.998
_cell_volume 3415.1(13)
_computing_structure_refinement 'SHELXL-2014/7 (Sheldrick, 2014)'
_diffrn_ambient_temperature 173(2)
_diffrn_detector_area_resol_mean 5.814
_diffrn_measured_fraction_theta_full 0.999
_diffrn_measured_fraction_theta_max 0.998
_diffrn_measurement_device_type 'PILATUS3 X CdTe 1M'
_diffrn_measurement_method \w
_diffrn_radiation_monochromator Si_311
_diffrn_radiation_type synchrotron
_diffrn_radiation_wavelength 0.4146
_diffrn_reflns_av_R_equivalents 0.0646
_diffrn_reflns_av_unetI/netI 0.0632
_diffrn_reflns_Laue_measured_fraction_full 0.999
_diffrn_reflns_Laue_measured_fraction_max 0.998
_diffrn_reflns_limit_h_max 16
_diffrn_reflns_limit_h_min -16
_diffrn_reflns_limit_k_max 19
_diffrn_reflns_limit_k_min -19
_diffrn_reflns_limit_l_max 25
_diffrn_reflns_limit_l_min -25
_diffrn_reflns_number 50942
_diffrn_reflns_point_group_measured_fraction_full 0.993
_diffrn_reflns_point_group_measured_fraction_max 0.989
_diffrn_reflns_theta_full 14.404
_diffrn_reflns_theta_max 15.616
_diffrn_reflns_theta_min 0.998
_diffrn_source 'SPring-8 BL02B1'
_exptl_absorpt_coefficient_mu 0.063
_exptl_crystal_colour blue
_exptl_crystal_density_diffrn 1.289
_exptl_crystal_description block
_exptl_crystal_F_000 1368
_exptl_crystal_recrystallization_method 'Re-crystallisation from solvent: MeOH'
_exptl_crystal_size_max 0.137
_exptl_crystal_size_mid 0.062
_exptl_crystal_size_min 0.053
_refine_diff_density_max 0.585
_refine_diff_density_min -0.325
_refine_diff_density_rms 0.049
_refine_ls_abs_structure_details
;
 Flack x determined using 4163 quotients [(I+)-(I-)]/[(I+)+(I-)]
 (Parsons, Flack and Wagner, Acta Cryst. B69 (2013) 249-259).
;
_refine_ls_abs_structure_Flack -0.15(9)
_refine_ls_extinction_method none
_refine_ls_goodness_of_fit_ref 1.049
_refine_ls_hydrogen_treatment constr
_refine_ls_matrix_type full
_refine_ls_number_parameters 882
_refine_ls_number_reflns 15470
_refine_ls_number_restraints 1
_refine_ls_restrained_S_all 1.049
_refine_ls_R_factor_all 0.0798
_refine_ls_R_factor_gt 0.0597
_refine_ls_shift/su_max 0.000
_refine_ls_shift/su_mean 0.000
_refine_ls_structure_factor_coef Fsqd
_refine_ls_weighting_details 'w=1/[\s^2^(Fo^2^)+(0.0943P)^2^+0.2146P] where P=(Fo^2^+2Fc^2^)/3'
_refine_ls_weighting_scheme calc
_refine_ls_wR_factor_gt 0.1591
_refine_ls_wR_factor_ref 0.1726
_reflns_Friedel_coverage 0.906
_reflns_Friedel_fraction_full 0.986
_reflns_Friedel_fraction_max 0.979
_reflns_number_gt 11524
_reflns_number_total 15470
_reflns_threshold_expression 'I > 2\s(I)'
_cod_data_source_file d0sc05388k4.cif
_cod_data_source_block 1oRR_MeOH_6_UV9
_cod_depositor_comments
;
The following automatic conversions were performed:

data item '_chemical_melting_point' value '270.0-271.3' was changed
to '270.6(7)' -- the average value was taken and precision was
estimated.

Automatic conversion script
Id: cif_fix_values 7556 2019-12-06 15:28:31Z antanas 
;
_cod_original_cell_volume 3415.0(13)
_cod_original_sg_symbol_H-M 'P 21'
_cod_database_code 1559627
_shelx_shelxl_version_number 2014/7
_shelx_space_group_comment
;
The symmetry employed for this shelxl refinement is uniquely defined
by the following loop, which should always be used as a source of
symmetry information in preference to the above space-group names.
They are only intended as comments.
;
_shelx_estimated_absorpt_t_min 0.991
_shelx_estimated_absorpt_t_max 0.997

loop_
_space_group_symop_operation_xyz
'x, y, z'
'-x, y+1/2, -z'

loop_
_atom_site_label
_atom_site_type_symbol
_atom_site_fract_x
_atom_site_fract_y
_atom_site_fract_z
_atom_site_U_iso_or_equiv
_atom_site_adp_type
_atom_site_occupancy
_atom_site_site_symmetry_order
_atom_site_calc_flag
_atom_site_refinement_flags_posn
_atom_site_refinement_flags_adp
_atom_site_refinement_flags_occupancy
_atom_site_disorder_assembly
_atom_site_disorder_group
S1A S 0.80768(14) 1.20588(9) 0.41844(8) 0.0640(5) Uani 0.906(4) 1 d . . P A 1
S2A S 0.63760(16) 1.24927(13) 0.66194(9) 0.0800(6) Uani 0.906(4) 1 d . . P A 1
S1B S 0.7009(18) 1.2015(10) 0.4377(8) 0.084(7) Uani 0.094(4) 1 d . . P A 2
S2B S 0.7440(19) 1.2252(10) 0.6336(10) 0.083(6) Uani 0.094(4) 1 d . . P A 2
O1 O 0.7115(3) 1.1594(2) 0.2664(2) 0.0588(8) Uani 1 1 d . . . . .
O2 O 0.7482(3) 1.2150(2) 0.8156(2) 0.0641(9) Uani 1 1 d . . . . .
N1 N 0.5857(3) 1.2733(2) 0.2338(2) 0.0469(8) Uani 1 1 d . . . . .
H1 H 0.5547 1.3215 0.2467 0.056 Uiso 1 1 calc R U . . .
N2 N 0.8693(3) 1.3343(3) 0.8373(2) 0.0549(10) Uani 1 1 d . . . . .
H2 H 0.8956 1.3808 0.8189 0.066 Uiso 1 1 calc R U . . .
C1 C 0.4703(6) 1.3131(4) 0.1137(3) 0.0735(16) Uani 1 1 d . . . . .
H1A H 0.4059 1.3243 0.1319 0.110 Uiso 1 1 calc R U . . .
H1B H 0.4435 1.2929 0.0636 0.110 Uiso 1 1 calc R U . . .
H1C H 0.5136 1.3692 0.1166 0.110 Uiso 1 1 calc R U . . .
C2 C 0.5455(5) 1.2391(3) 0.1596(3) 0.0538(11) Uani 1 1 d . . . . .
H2A H 0.6121 1.2307 0.1415 0.065 Uiso 1 1 calc R U . . .
C3 C 0.6694(4) 1.2307(3) 0.2811(3) 0.0475(10) Uani 1 1 d . . . . .
C4 C 0.7126(4) 1.2702(3) 0.3544(3) 0.0526(11) Uani 1 1 d . . . . .
C5 C 0.6960(4) 1.3532(3) 0.3801(2) 0.0499(10) Uani 1 1 d . . . . .
H5 H 0.6507 1.3992 0.3517 0.060 Uiso 1 1 calc R U . . .
C6 C 0.7541(5) 1.3632(3) 0.4543(3) 0.0584(12) Uani 1 1 d . . . . .
C7 C 0.8187(6) 1.2889(3) 0.4830(3) 0.0732(17) Uani 1 1 d . . . . .
C8 C 0.8956(7) 1.2723(5) 0.5571(4) 0.097(2) Uani 1 1 d . . . . .
H8A H 0.9220 1.3306 0.5802 0.145 Uiso 1 1 calc R U . . .
H8B H 0.9601 1.2362 0.5540 0.145 Uiso 1 1 calc R U . . .
H8C H 0.8550 1.2394 0.5855 0.145 Uiso 1 1 calc R U . . .
C9 C 0.7438(5) 1.4474(3) 0.4936(3) 0.0624(13) Uani 1 1 d . . . . .
C10 C 0.7446(9) 1.5378(4) 0.4594(3) 0.092(3) Uani 1 1 d . . . . .
C11 C 0.7597(8) 1.6081(4) 0.5186(3) 0.085(2) Uani 1 1 d . . . . .
C12 C 0.7300(7) 1.5582(4) 0.5792(3) 0.083(2) Uani 1 1 d . . . . .
C13 C 0.7303(5) 1.4586(3) 0.5602(3) 0.0598(12) Uani 1 1 d . . . . .
C14 C 0.5489(7) 1.3025(7) 0.5192(4) 0.111(3) Uani 1 1 d . . . . .
H14A H 0.5397 1.3577 0.4899 0.166 Uiso 1 1 calc R U . . .
H14B H 0.4768 1.2862 0.5265 0.166 Uiso 1 1 calc R U . . .
H14C H 0.5745 1.2528 0.4944 0.166 Uiso 1 1 calc R U . . .
C15 C 0.6332(6) 1.3190(5) 0.5900(3) 0.086(2) Uani 1 1 d . . . . .
C16 C 0.7120(5) 1.3884(4) 0.6091(3) 0.0600(12) Uani 1 1 d . . . . .
C17 C 0.7745(4) 1.3836(3) 0.6830(2) 0.0511(10) Uani 1 1 d . . . . .
H17 H 0.8304 1.4266 0.7059 0.061 Uiso 1 1 calc R U . . .
C18 C 0.7465(5) 1.3115(3) 0.7177(3) 0.0575(12) Uani 1 1 d . . . . .
C19 C 0.7887(4) 1.2823(3) 0.7942(3) 0.0516(11) Uani 1 1 d . . . . .
C20 C 0.9148(5) 1.3150(4) 0.9153(3) 0.0615(13) Uani 1 1 d . . . . .
H20 H 0.8619 1.2727 0.9291 0.074 Uiso 1 1 calc R U . . .
C21 C 0.9179(6) 1.4038(5) 0.9565(4) 0.0825(19) Uani 1 1 d . . . . .
H21A H 0.9736 1.4447 0.9465 0.124 Uiso 1 1 calc R U . . .
H21B H 0.9385 1.3910 1.0081 0.124 Uiso 1 1 calc R U . . .
H21C H 0.8437 1.4325 0.9412 0.124 Uiso 1 1 calc R U . . .
C101 C 0.4868(4) 1.1476(3) 0.1558(3) 0.0553(11) Uani 1 1 d . . . . .
C102 C 0.4943(6) 1.0856(4) 0.1033(3) 0.0699(15) Uani 1 1 d . . . . .
H102 H 0.5351 1.1017 0.0708 0.084 Uiso 1 1 calc R U . . .
C103 C 0.4434(7) 1.0003(5) 0.0973(4) 0.089(2) Uani 1 1 d . . . . .
H103 H 0.4489 0.9590 0.0610 0.107 Uiso 1 1 calc R U . . .
C104 C 0.3852(6) 0.9774(5) 0.1449(5) 0.096(2) Uani 1 1 d . . . . .
H104 H 0.3533 0.9185 0.1431 0.115 Uiso 1 1 calc R U . . .
C105 C 0.3728(6) 1.0394(5) 0.1953(5) 0.090(2) Uani 1 1 d . . . . .
H105 H 0.3285 1.0245 0.2259 0.108 Uiso 1 1 calc R U . . .
C106 C 0.4248(5) 1.1235(4) 0.2013(4) 0.0744(16) Uani 1 1 d . . . . .
H106 H 0.4177 1.1650 0.2370 0.089 Uiso 1 1 calc R U . . .
C201 C 1.0282(5) 1.2702(3) 0.9334(2) 0.0572(12) Uani 1 1 d . . . . .
C202 C 1.0458(7) 1.1839(4) 0.9652(3) 0.0796(19) Uani 1 1 d . . . . .
H202 H 0.9851 1.1517 0.9740 0.095 Uiso 1 1 calc R U . . .
C203 C 1.1536(9) 1.1455(5) 0.9839(4) 0.095(2) Uani 1 1 d . . . . .
H203 H 1.1660 1.0878 1.0066 0.114 Uiso 1 1 calc R U . . .
C204 C 1.2411(8) 1.1901(6) 0.9698(4) 0.095(2) Uani 1 1 d . . . . .
H204 H 1.3133 1.1628 0.9818 0.114 Uiso 1 1 calc R U . . .
C205 C 1.2248(6) 1.2737(6) 0.9386(4) 0.0869(19) Uani 1 1 d . . . . .
H205 H 1.2858 1.3050 0.9292 0.104 Uiso 1 1 calc R U . . .
C206 C 1.1180(5) 1.3137(4) 0.9203(3) 0.0659(14) Uani 1 1 d . . . . .
H206 H 1.1074 1.3719 0.8983 0.079 Uiso 1 1 calc R U . . .
F1 F 0.8278(9) 1.5466(3) 0.4292(4) 0.176(4) Uani 1 1 d . . . . .
F2 F 0.6501(8) 1.5543(3) 0.4066(3) 0.180(4) Uani 1 1 d . . . . .
F3 F 0.8668(6) 1.6329(4) 0.5443(3) 0.1340(19) Uani 1 1 d . . . . .
F4 F 0.7009(6) 1.6843(3) 0.4985(2) 0.1238(19) Uani 1 1 d . . . . .
F5 F 0.7948(7) 1.5788(3) 0.6433(2) 0.149(3) Uani 1 1 d . . . . .
F6 F 0.6243(7) 1.5849(4) 0.5814(4) 0.147(2) Uani 1 1 d . . . . .
S3A S 0.61968(11) 0.89241(8) 0.67458(6) 0.0510(3) Uani 0.919(3) 1 d . . P B 3
S4A S 0.92288(12) 0.64756(10) 0.83392(8) 0.0616(4) Uani 0.919(3) 1 d . . P B 3
C28A C 0.7607(4) 0.8851(4) 0.6802(2) 0.0488(8) Uani 0.919(3) 1 d . . P B 3
C36A C 0.9264(4) 0.7649(3) 0.8305(3) 0.0488(8) Uani 0.919(3) 1 d . . P B 3
S3B S 0.6582(14) 0.8458(9) 0.7582(13) 0.068(6) Uani 0.081(3) 1 d . . P B 4
S4B S 0.8669(15) 0.6704(10) 0.7839(10) 0.060(5) Uani 0.081(3) 1 d . . P B 4
C28B C 0.795(5) 0.852(4) 0.735(3) 0.0488(8) Uani 0.081(3) 1 d . . P B 4
C36B C 0.893(5) 0.794(4) 0.786(3) 0.0488(8) Uani 0.081(3) 1 d . . P B 4
O3 O 0.4639(3) 0.9655(2) 0.7559(2) 0.0561(8) Uani 1 1 d . . . . .
N3 N 0.5686(3) 1.0910(2) 0.7994(2) 0.0479(8) Uani 1 1 d . . . . .
H3 H 0.6251 1.1248 0.7962 0.058 Uiso 1 1 calc R U . . .
C22 C 0.4214(5) 1.1993(4) 0.8063(3) 0.0652(13) Uani 1 1 d . . . . .
H22A H 0.4658 1.2504 0.7972 0.098 Uiso 1 1 calc R U . . .
H22B H 0.3755 1.2195 0.8365 0.098 Uiso 1 1 calc R U . . .
H22C H 0.3724 1.1766 0.7604 0.098 Uiso 1 1 calc R U . . .
C23 C 0.4995(4) 1.1241(3) 0.8443(3) 0.0479(10) Uani 1 1 d . . . . .
H23 H 0.4525 1.0724 0.8523 0.058 Uiso 1 1 calc R U . . .
C24 C 0.5499(4) 1.0124(3) 0.7632(2) 0.0440(9) Uani 1 1 d . . . . .
C25 C 0.6425(4) 0.9811(3) 0.7359(2) 0.0473(10) Uani 1 1 d . . . . .
C26 C 0.7525(4) 1.0061(3) 0.7567(2) 0.0433(9) Uani 1 1 d . . . . .
H26 H 0.7803 1.0567 0.7869 0.052 Uiso 1 1 calc R U . . .
C27 C 0.8226(4) 0.9487(3) 0.7283(2) 0.0448(9) Uani 1 1 d . . . . .
C29 C 0.7996(6) 0.8154(4) 0.6377(3) 0.0687(15) Uani 1 1 d . . . . .
H29A H 0.8757 0.8303 0.6365 0.103 Uiso 1 1 calc R U . B 3
H29B H 0.7487 0.8142 0.5885 0.103 Uiso 1 1 calc R U . B 3
H29C H 0.7999 0.7557 0.6599 0.103 Uiso 1 1 calc R U . B 3
C30 C 0.9443(4) 0.9570(3) 0.7490(2) 0.0477(10) Uani 1 1 d . . . . .
C31 C 1.0041(5) 1.0454(3) 0.7473(4) 0.0656(14) Uani 1 1 d . . . . .
C32 C 1.1289(5) 1.0228(4) 0.7695(3) 0.0654(14) Uani 1 1 d . . . . .
C34 C 1.0199(4) 0.8894(3) 0.7760(3) 0.0543(11) Uani 1 1 d . . . . .
C35 C 0.8582(5) 0.8214(5) 0.8656(3) 0.0739(16) Uani 1 1 d . . . . .
H35A H 0.8951 0.8802 0.8793 0.111 Uiso 1 1 calc R U . B 3
H35B H 0.8515 0.7902 0.9086 0.111 Uiso 1 1 calc R U . B 3
H35C H 0.7833 0.8308 0.8320 0.111 Uiso 1 1 calc R U . B 3
C37 C 0.9986(4) 0.7931(3) 0.7902(3) 0.0531(11) Uani 1 1 d . . . . .
C38 C 1.0499(4) 0.7189(3) 0.7658(3) 0.0513(10) Uani 1 1 d . . . . .
H38 H 1.1029 0.7256 0.7396 0.062 Uiso 1 1 calc R U . . .
C39 C 1.0152(4) 0.6364(3) 0.7839(3) 0.0563(12) Uani 1 1 d . . . . .
C301 C 0.5823(4) 1.1498(3) 0.9170(3) 0.0522(10) Uani 1 1 d . . . . .
C302 C 0.6574(6) 1.0843(4) 0.9550(3) 0.0725(15) Uani 1 1 d . . . . .
H302 H 0.6527 1.0238 0.9376 0.087 Uiso 1 1 calc R U . . .
C303 C 0.7397(6) 1.1077(6) 1.0187(4) 0.091(2) Uani 1 1 d . . . . .
H303 H 0.7899 1.0627 1.0448 0.109 Uiso 1 1 calc R U . . .
C304 C 0.7483(6) 1.1962(7) 1.0440(3) 0.091(2) Uani 1 1 d . . . . .
H304 H 0.8053 1.2122 1.0866 0.109 Uiso 1 1 calc R U . . .
C305 C 0.6750(6) 1.2596(5) 1.0075(3) 0.0800(18) Uani 1 1 d . . . . .
H305 H 0.6801 1.3199 1.0255 0.096 Uiso 1 1 calc R U . . .
C306 C 0.5915(5) 1.2380(4) 0.9436(3) 0.0604(12) Uani 1 1 d . . . . .
H306 H 0.5413 1.2836 0.9184 0.073 Uiso 1 1 calc R U . . .
O4A O 0.9990(4) 0.4730(4) 0.7792(3) 0.0602(13) Uiso 0.762(6) 1 d . . P B 5
N4A N 1.1210(5) 0.5340(4) 0.7250(4) 0.0515(13) Uiso 0.762(6) 1 d . . P B 5
H4A H 1.1498 0.5842 0.7135 0.062 Uiso 0.762(6) 1 calc R U P B 5
C40A C 1.0489(6) 0.5405(5) 0.7610(4) 0.0480(16) Uiso 0.762(6) 1 d . . P B 5
C41A C 1.1570(7) 0.4466(6) 0.7022(5) 0.0658(18) Uiso 0.762(6) 1 d . . P B 5
H41A H 1.0936 0.4022 0.6926 0.079 Uiso 0.762(6) 1 calc R U P B 5
C42A C 1.2556(14) 0.4111(12) 0.7624(9) 0.132(5) Uiso 0.762(6) 1 d . . P B 5
H42A H 1.2414 0.4213 0.8087 0.197 Uiso 0.762(6) 1 calc R U P B 5
H42B H 1.3242 0.4432 0.7617 0.197 Uiso 0.762(6) 1 calc R U P B 5
H42C H 1.2648 0.3460 0.7556 0.197 Uiso 0.762(6) 1 calc R U P B 5
C401 C 1.1908(8) 0.4613(6) 0.6336(4) 0.1230(18) Uani 0.762(6) 1 d G . P B 5
C402 C 1.1084(6) 0.4711(6) 0.5681(5) 0.1230(18) Uani 0.762(6) 1 d G . P B 5
H402 H 1.0314 0.4678 0.5659 0.148 Uiso 0.762(6) 1 calc R U P B 5
C403 C 1.1389(7) 0.4858(6) 0.5057(4) 0.1230(18) Uani 0.762(6) 1 d G . P B 5
H403 H 1.0826 0.4925 0.4609 0.148 Uiso 0.762(6) 1 calc R U P B 5
C404 C 1.2517(8) 0.4907(5) 0.5089(4) 0.1230(18) Uani 0.762(6) 1 d G . P B 5
H404 H 1.2724 0.5008 0.4663 0.148 Uiso 0.762(6) 1 calc R U P B 5
C405 C 1.3340(6) 0.4809(5) 0.5745(5) 0.1230(18) Uani 0.762(6) 1 d G . P B 5
H405 H 1.4111 0.4842 0.5766 0.148 Uiso 0.762(6) 1 calc R U P B 5
C406 C 1.3036(7) 0.4662(6) 0.6368(4) 0.1230(18) Uani 0.762(6) 1 d G . P B 5
H406 H 1.3599 0.4595 0.6816 0.148 Uiso 0.762(6) 1 calc R U P B 5
O4B O 0.9860(10) 0.4869(8) 0.8051(7) 0.035(3) Uiso 0.238(6) 1 d . . P B 6
N4B N 1.1235(10) 0.5334(8) 0.7581(8) 0.026(3) Uiso 0.238(6) 1 d . . P B 6
H4B H 1.1589 0.5819 0.7498 0.031 Uiso 0.238(6) 1 calc R U P B 6
C40B C 1.0352(11) 0.5487(8) 0.7841(8) 0.018(3) Uiso 0.238(6) 1 d . . P B 6
C41B C 1.1667(15) 0.4465(13) 0.7423(11) 0.043(4) Uiso 0.238(6) 1 d . . P B 6
H41B H 1.1242 0.4037 0.7646 0.051 Uiso 0.238(6) 1 calc R U P B 6
C42B C 1.286(2) 0.4378(16) 0.7953(13) 0.057(5) Uiso 0.238(6) 1 d . . P B 6
H42D H 1.3353 0.4835 0.7837 0.085 Uiso 0.238(6) 1 calc R U P B 6
H42E H 1.3158 0.3771 0.7914 0.085 Uiso 0.238(6) 1 calc R U P B 6
H42F H 1.2830 0.4475 0.8445 0.085 Uiso 0.238(6) 1 calc R U P B 6
C411 C 1.137(3) 0.4151(17) 0.6734(13) 0.1230(18) Uani 0.238(6) 1 d G . P B 6
C412 C 1.094(3) 0.4670(13) 0.6117(16) 0.1230(18) Uani 0.238(6) 1 d G . P B 6
H412 H 1.0734 0.5284 0.6155 0.148 Uiso 0.238(6) 1 calc R U P B 6
C413 C 1.082(3) 0.4289(17) 0.5445(13) 0.1230(18) Uani 0.238(6) 1 d G . P B 6
H413 H 1.0530 0.4643 0.5024 0.148 Uiso 0.238(6) 1 calc R U P B 6
C414 C 1.112(3) 0.3391(17) 0.5390(12) 0.1230(18) Uani 0.238(6) 1 d G . P B 6
H414 H 1.1041 0.3131 0.4931 0.148 Uiso 0.238(6) 1 calc R U P B 6
C415 C 1.155(3) 0.2872(13) 0.6007(15) 0.1230(18) Uani 0.238(6) 1 d G . P B 6
H415 H 1.1756 0.2258 0.5970 0.148 Uiso 0.238(6) 1 calc R U P B 6
C416 C 1.167(3) 0.3253(17) 0.6679(13) 0.1230(18) Uani 0.238(6) 1 d G . P B 6
H416 H 1.1960 0.2899 0.7101 0.148 Uiso 0.238(6) 1 calc R U P B 6
F7A F 0.9696(16) 1.0906(9) 0.6905(7) 0.082(4) Uani 0.590(13) 1 d . . P C 7
F8A F 0.9930(12) 1.1008(10) 0.8040(7) 0.079(3) Uani 0.590(13) 1 d . . P C 7
F9A F 1.1577(8) 1.0120(7) 0.7073(4) 0.086(3) Uani 0.590(13) 1 d . . P C 7
F10A F 1.2025(7) 1.0823(5) 0.8100(6) 0.084(3) Uani 0.590(13) 1 d . . P C 7
F11A F 1.2172(7) 0.8753(6) 0.7864(7) 0.076(3) Uani 0.590(13) 1 d . . P C 7
F12A F 1.1757(6) 0.9356(4) 0.8789(4) 0.069(2) Uani 0.590(13) 1 d . . P C 7
C33A C 1.1380(13) 0.9263(9) 0.8045(8) 0.052(3) Uani 0.590(13) 1 d . . P C 7
F7B F 0.973(2) 1.0692(16) 0.6652(12) 0.094(6) Uani 0.410(13) 1 d . . P C 8
F8B F 0.9632(19) 1.1177(14) 0.7701(16) 0.116(10) Uani 0.410(13) 1 d . . P C 8
F9B F 1.1850(11) 1.0665(12) 0.7306(10) 0.117(5) Uani 0.410(13) 1 d . . P C 8
F10B F 1.1595(15) 1.0568(12) 0.8335(10) 0.120(6) Uani 0.410(13) 1 d . . P C 8
F11B F 1.1672(12) 0.8927(7) 0.7187(11) 0.107(6) Uani 0.410(13) 1 d . . P C 8
F12B F 1.2118(13) 0.8906(16) 0.8330(14) 0.140(11) Uani 0.410(13) 1 d . . P C 8
C33B C 1.138(3) 0.920(2) 0.7733(19) 0.083(8) Uani 0.410(13) 1 d . . P C 8

loop_
_atom_site_aniso_label
_atom_site_aniso_U_11
_atom_site_aniso_U_22
_atom_site_aniso_U_33
_atom_site_aniso_U_23
_atom_site_aniso_U_13
_atom_site_aniso_U_12
S1A 0.0686(10) 0.0376(6) 0.0693(9) -0.0065(6) -0.0053(7) 0.0187(6)
S2A 0.0802(11) 0.0829(11) 0.0617(9) 0.0001(8) -0.0029(8) -0.0471(9)
S1B 0.115(15) 0.036(6) 0.068(9) -0.008(6) -0.026(9) -0.024(8)
S2B 0.112(15) 0.042(8) 0.087(11) -0.007(7) 0.016(10) -0.014(8)
O1 0.0591(19) 0.0402(17) 0.077(2) -0.0099(15) 0.0196(17) 0.0081(15)
O2 0.072(2) 0.0503(19) 0.069(2) -0.0040(16) 0.0193(18) -0.0251(17)
N1 0.051(2) 0.0386(18) 0.050(2) -0.0046(15) 0.0126(16) 0.0038(16)
N2 0.054(2) 0.045(2) 0.059(2) 0.0005(17) 0.0077(18) -0.0169(17)
C1 0.101(5) 0.055(3) 0.054(3) 0.002(2) 0.006(3) 0.004(3)
C2 0.066(3) 0.045(2) 0.049(2) -0.0032(19) 0.016(2) -0.003(2)
C3 0.048(2) 0.032(2) 0.061(3) -0.0025(17) 0.014(2) 0.0016(17)
C4 0.057(3) 0.036(2) 0.059(3) -0.0014(19) 0.006(2) 0.0062(19)
C5 0.058(3) 0.036(2) 0.051(2) -0.0007(17) 0.009(2) 0.0092(19)
C6 0.076(3) 0.038(2) 0.053(3) -0.0056(19) 0.006(2) 0.002(2)
C7 0.090(4) 0.040(3) 0.069(3) -0.003(2) -0.008(3) 0.011(3)
C8 0.107(5) 0.069(4) 0.084(4) -0.008(3) -0.019(4) 0.018(4)
C9 0.087(4) 0.040(2) 0.050(3) -0.004(2) 0.004(2) 0.001(2)
C10 0.180(8) 0.041(3) 0.046(3) 0.000(2) 0.019(4) 0.015(4)
C11 0.151(7) 0.032(2) 0.059(3) -0.007(2) 0.011(4) 0.008(3)
C12 0.134(6) 0.050(3) 0.055(3) -0.005(2) 0.013(3) 0.010(4)
C13 0.075(3) 0.048(3) 0.046(2) -0.004(2) 0.001(2) 0.002(2)
C14 0.091(5) 0.144(8) 0.073(4) 0.005(4) -0.013(4) -0.043(5)
C15 0.086(4) 0.086(4) 0.066(4) 0.001(3) -0.010(3) -0.031(4)
C16 0.067(3) 0.051(3) 0.052(2) -0.001(2) 0.001(2) -0.004(2)
C17 0.057(3) 0.038(2) 0.054(2) -0.0075(18) 0.009(2) -0.0105(19)
C18 0.060(3) 0.046(2) 0.058(3) -0.003(2) 0.003(2) -0.013(2)
C19 0.048(2) 0.041(2) 0.062(3) -0.0071(19) 0.011(2) -0.0119(18)
C20 0.066(3) 0.060(3) 0.054(3) -0.001(2) 0.012(2) -0.014(2)
C21 0.071(4) 0.089(5) 0.075(4) -0.026(3) 0.002(3) 0.018(3)
C101 0.054(3) 0.049(3) 0.056(3) -0.002(2) 0.005(2) 0.000(2)
C102 0.083(4) 0.056(3) 0.063(3) -0.006(2) 0.011(3) -0.003(3)
C103 0.095(5) 0.054(3) 0.103(5) -0.024(3) 0.007(4) -0.012(3)
C104 0.063(4) 0.063(4) 0.139(7) 0.002(4) -0.005(4) -0.018(3)
C105 0.072(4) 0.074(4) 0.126(6) 0.007(4) 0.035(4) -0.017(3)
C106 0.068(3) 0.069(4) 0.092(4) 0.000(3) 0.033(3) -0.013(3)
C201 0.083(3) 0.044(2) 0.039(2) -0.0004(18) 0.007(2) -0.001(2)
C202 0.134(6) 0.045(3) 0.054(3) 0.000(2) 0.020(3) -0.003(3)
C203 0.149(7) 0.054(3) 0.066(4) 0.006(3) 0.006(4) 0.035(4)
C204 0.115(6) 0.089(5) 0.065(4) -0.002(3) 0.001(4) 0.045(5)
C205 0.078(4) 0.101(5) 0.072(4) 0.007(3) 0.008(3) 0.025(4)
C206 0.065(3) 0.062(3) 0.064(3) 0.016(2) 0.008(3) 0.005(3)
F1 0.388(12) 0.060(3) 0.141(5) -0.007(3) 0.174(7) -0.025(4)
F2 0.311(9) 0.055(2) 0.088(3) -0.004(2) -0.074(4) 0.039(4)
F3 0.174(5) 0.127(4) 0.105(3) -0.036(3) 0.047(3) -0.050(4)
F4 0.224(6) 0.066(2) 0.066(2) 0.0032(18) 0.018(3) 0.050(3)
F5 0.288(8) 0.053(2) 0.066(2) -0.0078(18) -0.012(3) -0.034(3)
F6 0.211(7) 0.092(3) 0.171(5) -0.001(3) 0.106(5) 0.052(4)
S3A 0.0571(7) 0.0409(6) 0.0463(6) -0.0106(5) 0.0016(5) -0.0042(5)
S4A 0.0542(8) 0.0634(9) 0.0625(9) 0.0212(7) 0.0095(7) -0.0129(6)
C28A 0.0543(19) 0.0465(18) 0.0417(16) 0.0018(14) 0.0083(14) -0.0034(15)
C36A 0.0543(19) 0.0465(18) 0.0417(16) 0.0018(14) 0.0083(14) -0.0034(15)
S3B 0.053(9) 0.027(6) 0.135(17) -0.010(8) 0.042(10) -0.013(6)
S4B 0.065(10) 0.043(7) 0.070(11) 0.009(7) 0.015(8) -0.021(7)
C28B 0.0543(19) 0.0465(18) 0.0417(16) 0.0018(14) 0.0083(14) -0.0034(15)
C36B 0.0543(19) 0.0465(18) 0.0417(16) 0.0018(14) 0.0083(14) -0.0034(15)
O3 0.0505(17) 0.0392(16) 0.074(2) -0.0078(15) 0.0120(16) -0.0104(14)
N3 0.051(2) 0.0312(17) 0.065(2) -0.0037(15) 0.0221(18) -0.0069(15)
C22 0.054(3) 0.059(3) 0.078(3) -0.004(3) 0.013(2) 0.007(2)
C23 0.048(2) 0.038(2) 0.059(3) -0.0034(18) 0.019(2) -0.0063(18)
C24 0.047(2) 0.0295(18) 0.051(2) 0.0020(16) 0.0062(18) -0.0023(16)
C25 0.053(2) 0.035(2) 0.051(2) -0.0048(17) 0.009(2) -0.0029(18)
C26 0.054(2) 0.0301(18) 0.046(2) -0.0064(16) 0.0151(19) -0.0058(17)
C27 0.056(2) 0.0326(18) 0.046(2) -0.0036(16) 0.0151(19) -0.0017(17)
C29 0.098(4) 0.049(3) 0.052(3) -0.015(2) 0.011(3) 0.002(3)
C30 0.058(3) 0.036(2) 0.053(2) -0.0111(18) 0.023(2) -0.0078(19)
C31 0.077(4) 0.040(2) 0.090(4) -0.012(3) 0.039(3) -0.007(2)
C32 0.070(3) 0.047(3) 0.090(4) -0.009(3) 0.039(3) -0.017(2)
C34 0.051(2) 0.047(2) 0.071(3) -0.008(2) 0.028(2) -0.005(2)
C35 0.073(4) 0.094(4) 0.056(3) 0.017(3) 0.022(3) 0.001(3)
C37 0.046(2) 0.047(2) 0.065(3) 0.001(2) 0.014(2) -0.0075(19)
C38 0.045(2) 0.044(2) 0.062(3) 0.0068(19) 0.010(2) -0.0073(18)
C39 0.044(2) 0.049(3) 0.068(3) 0.011(2) 0.005(2) -0.008(2)
C301 0.053(2) 0.051(2) 0.055(2) 0.001(2) 0.019(2) -0.002(2)
C302 0.085(4) 0.068(3) 0.062(3) 0.007(3) 0.019(3) 0.019(3)
C303 0.078(4) 0.114(6) 0.071(4) 0.020(4) 0.008(3) 0.021(4)
C304 0.080(4) 0.128(7) 0.057(3) -0.007(4) 0.011(3) -0.013(5)
C305 0.086(4) 0.091(4) 0.065(3) -0.022(3) 0.025(3) -0.017(4)
C306 0.069(3) 0.053(3) 0.060(3) -0.003(2) 0.020(2) -0.003(2)
C401 0.154(5) 0.082(3) 0.153(5) -0.021(3) 0.077(4) -0.014(3)
C402 0.154(5) 0.082(3) 0.153(5) -0.021(3) 0.077(4) -0.014(3)
C403 0.154(5) 0.082(3) 0.153(5) -0.021(3) 0.077(4) -0.014(3)
C404 0.154(5) 0.082(3) 0.153(5) -0.021(3) 0.077(4) -0.014(3)
C405 0.154(5) 0.082(3) 0.153(5) -0.021(3) 0.077(4) -0.014(3)
C406 0.154(5) 0.082(3) 0.153(5) -0.021(3) 0.077(4) -0.014(3)
C411 0.154(5) 0.082(3) 0.153(5) -0.021(3) 0.077(4) -0.014(3)
C412 0.154(5) 0.082(3) 0.153(5) -0.021(3) 0.077(4) -0.014(3)
C413 0.154(5) 0.082(3) 0.153(5) -0.021(3) 0.077(4) -0.014(3)
C414 0.154(5) 0.082(3) 0.153(5) -0.021(3) 0.077(4) -0.014(3)
C415 0.154(5) 0.082(3) 0.153(5) -0.021(3) 0.077(4) -0.014(3)
C416 0.154(5) 0.082(3) 0.153(5) -0.021(3) 0.077(4) -0.014(3)
F7A 0.103(6) 0.057(5) 0.078(8) 0.020(5) 0.015(6) -0.007(4)
F8A 0.065(6) 0.056(7) 0.118(7) -0.048(5) 0.032(5) -0.011(4)
F9A 0.103(6) 0.090(6) 0.090(5) 0.012(4) 0.066(4) -0.003(5)
F10A 0.069(4) 0.050(3) 0.133(7) -0.012(4) 0.032(4) -0.024(3)
F11A 0.055(4) 0.057(4) 0.127(9) -0.019(5) 0.043(6) -0.003(3)
F12A 0.061(4) 0.074(4) 0.063(4) 0.000(3) 0.003(3) -0.016(3)
C33A 0.050(6) 0.039(4) 0.081(9) -0.010(6) 0.038(8) -0.002(4)
F7B 0.100(9) 0.091(13) 0.092(13) 0.028(9) 0.029(10) -0.036(10)
F8B 0.083(13) 0.041(7) 0.25(3) -0.042(13) 0.093(16) -0.014(8)
F9B 0.092(8) 0.102(10) 0.181(15) -0.011(10) 0.077(9) -0.046(7)
F10B 0.109(11) 0.108(11) 0.119(11) -0.061(9) -0.005(8) -0.007(9)
F11B 0.105(9) 0.069(6) 0.187(17) -0.030(8) 0.102(11) -0.018(6)
F12B 0.054(9) 0.15(2) 0.18(2) 0.082(19) -0.018(12) -0.032(11)
C33B 0.071(13) 0.074(12) 0.13(2) -0.026(15) 0.060(18) -0.014(9)

loop_
_atom_type_symbol
_atom_type_description
_atom_type_scat_dispersion_real
_atom_type_scat_dispersion_imag
_atom_type_scat_source
C C 0.0000 0.0005 'International Tables Vol C Tables 4.2.6.8 and 6.1.1.4'
H H 0.0000 0.0000 'International Tables Vol C Tables 4.2.6.8 and 6.1.1.4'
N N 0.0007 0.0010 'International Tables Vol C Tables 4.2.6.8 and 6.1.1.4'
S S 0.0451 0.0414 'International Tables Vol C Tables 4.2.6.8 and 6.1.1.4'
O O 0.0019 0.0019 'International Tables Vol C Tables 4.2.6.8 and 6.1.1.4'
F F 0.0037 0.0032 'International Tables Vol C Tables 4.2.6.8 and 6.1.1.4'

loop_
_geom_angle_atom_site_label_1
_geom_angle_atom_site_label_2
_geom_angle_atom_site_label_3
_geom_angle
_geom_angle_site_symmetry_1
_geom_angle_site_symmetry_3
_geom_angle_publ_flag
C4 S1A C7 91.5(2) . . ?
C15 S2A C18 91.5(3) . . ?
C4 S1B C7 78.7(7) . . ?
C15 S2B C18 75.8(7) . . ?
C3 N1 C2 119.3(4) . . ?
C3 N1 H1 120.4 . . ?
C2 N1 H1 120.4 . . ?
C19 N2 C20 121.3(4) . . ?
C19 N2 H2 119.3 . . ?
C20 N2 H2 119.3 . . ?
C2 C1 H1A 109.5 . . ?
C2 C1 H1B 109.5 . . ?
H1A C1 H1B 109.5 . . ?
C2 C1 H1C 109.5 . . ?
H1A C1 H1C 109.5 . . ?
H1B C1 H1C 109.5 . . ?
N1 C2 C101 111.8(4) . . ?
N1 C2 C1 107.4(4) . . ?
C101 C2 C1 113.4(4) . . ?
N1 C2 H2A 108.0 . . ?
C101 C2 H2A 108.0 . . ?
C1 C2 H2A 108.0 . . ?
O1 C3 N1 122.5(4) . . ?
O1 C3 C4 119.6(4) . . ?
N1 C3 C4 117.9(4) . . ?
C5 C4 C3 130.8(4) . . ?
C5 C4 S1A 112.0(4) . . ?
C3 C4 S1A 117.0(3) . . ?
C5 C4 S1B 96.0(6) . . ?
C3 C4 S1B 119.9(5) . . ?
C4 C5 C6 112.4(4) . . ?
C4 C5 H5 123.8 . . ?
C6 C5 H5 123.8 . . ?
C7 C6 C5 113.1(4) . . ?
C7 C6 C9 125.8(5) . . ?
C5 C6 C9 121.1(4) . . ?
C6 C7 C8 130.7(5) . . ?
C6 C7 S1A 110.8(4) . . ?
C8 C7 S1A 118.4(4) . . ?
C6 C7 S1B 94.0(7) . . ?
C8 C7 S1B 120.6(7) . . ?
C7 C8 H8A 109.5 . . ?
C7 C8 H8B 109.5 . . ?
H8A C8 H8B 109.5 . . ?
C7 C8 H8C 109.5 . . ?
H8A C8 H8C 109.5 . . ?
H8B C8 H8C 109.5 . . ?
C13 C9 C6 130.1(5) . . ?
C13 C9 C10 109.5(5) . . ?
C6 C9 C10 120.3(5) . . ?
F2 C10 F1 105.5(7) . . ?
F2 C10 C9 112.7(7) . . ?
F1 C10 C9 112.9(6) . . ?
F2 C10 C11 110.1(6) . . ?
F1 C10 C11 109.0(7) . . ?
C9 C10 C11 106.6(5) . . ?
F3 C11 F4 106.3(6) . . ?
F3 C11 C10 111.2(7) . . ?
F4 C11 C10 114.6(5) . . ?
F3 C11 C12 106.6(6) . . ?
F4 C11 C12 113.2(7) . . ?
C10 C11 C12 104.7(5) . . ?
F5 C12 F6 103.2(6) . . ?
F5 C12 C13 114.4(5) . . ?
F6 C12 C13 110.8(6) . . ?
F5 C12 C11 113.8(7) . . ?
F6 C12 C11 109.6(6) . . ?
C13 C12 C11 105.1(5) . . ?
C9 C13 C16 128.0(5) . . ?
C9 C13 C12 111.0(5) . . ?
C16 C13 C12 120.9(5) . . ?
C15 C14 H14A 109.5 . . ?
C15 C14 H14B 109.5 . . ?
H14A C14 H14B 109.5 . . ?
C15 C14 H14C 109.5 . . ?
H14A C14 H14C 109.5 . . ?
H14B C14 H14C 109.5 . . ?
C16 C15 C14 128.2(7) . . ?
C16 C15 S2A 111.7(4) . . ?
C14 C15 S2A 120.0(5) . . ?
C16 C15 S2B 92.9(7) . . ?
C14 C15 S2B 120.2(8) . . ?
C15 C16 C17 111.6(5) . . ?
C15 C16 C13 125.3(5) . . ?
C17 C16 C13 123.2(4) . . ?
C18 C17 C16 113.4(4) . . ?
C18 C17 H17 123.3 . . ?
C16 C17 H17 123.3 . . ?
C17 C18 C19 131.0(4) . . ?
C17 C18 S2A 111.8(4) . . ?
C19 C18 S2A 117.1(4) . . ?
C17 C18 S2B 92.0(6) . . ?
C19 C18 S2B 122.2(6) . . ?
O2 C19 N2 123.4(5) . . ?
O2 C19 C18 120.5(4) . . ?
N2 C19 C18 116.0(4) . . ?
N2 C20 C201 112.0(4) . . ?
N2 C20 C21 108.4(5) . . ?
C201 C20 C21 112.1(5) . . ?
N2 C20 H20 108.1 . . ?
C201 C20 H20 108.1 . . ?
C21 C20 H20 108.1 . . ?
C20 C21 H21A 109.5 . . ?
C20 C21 H21B 109.5 . . ?
H21A C21 H21B 109.5 . . ?
C20 C21 H21C 109.5 . . ?
H21A C21 H21C 109.5 . . ?
H21B C21 H21C 109.5 . . ?
C106 C101 C102 118.2(5) . . ?
C106 C101 C2 123.1(5) . . ?
C102 C101 C2 118.7(5) . . ?
C101 C102 C103 121.6(7) . . ?
C101 C102 H102 119.2 . . ?
C103 C102 H102 119.2 . . ?
C104 C103 C102 118.8(7) . . ?
C104 C103 H103 120.6 . . ?
C102 C103 H103 120.6 . . ?
C103 C104 C105 120.4(6) . . ?
C103 C104 H104 119.8 . . ?
C105 C104 H104 119.8 . . ?
C104 C105 C106 120.3(7) . . ?
C104 C105 H105 119.9 . . ?
C106 C105 H105 119.9 . . ?
C101 C106 C105 120.7(7) . . ?
C101 C106 H106 119.7 . . ?
C105 C106 H106 119.7 . . ?
C206 C201 C202 118.3(6) . . ?
C206 C201 C20 120.7(5) . . ?
C202 C201 C20 121.1(6) . . ?
C201 C202 C203 119.6(7) . . ?
C201 C202 H202 120.2 . . ?
C203 C202 H202 120.2 . . ?
C204 C203 C202 120.9(6) . . ?
C204 C203 H203 119.6 . . ?
C202 C203 H203 119.6 . . ?
C205 C204 C203 120.0(7) . . ?
C205 C204 H204 120.0 . . ?
C203 C204 H204 120.0 . . ?
C204 C205 C206 119.9(8) . . ?
C204 C205 H205 120.0 . . ?
C206 C205 H205 120.0 . . ?
C201 C206 C205 121.3(6) . . ?
C201 C206 H206 119.3 . . ?
C205 C206 H206 119.3 . . ?
C28A S3A C25 92.6(2) . . ?
C39 S4A C36A 92.6(3) . . ?
C27 C28A C29 129.4(5) . . ?
C27 C28A S3A 110.7(4) . . ?
C29 C28A S3A 119.9(4) . . ?
C37 C36A C35 129.0(5) . . ?
C37 C36A S4A 109.9(4) . . ?
C35 C36A S4A 121.1(4) . . ?
C28B S3B C25 86.6(18) . . ?
C36B S4B C39 96(2) . . ?
C27 C28B C36B 115(4) . . ?
C27 C28B S3B 108(3) . . ?
C36B C28B S3B 113(4) . . ?
C27 C28B C29 96(3) . . ?
C36B C28B C29 103(4) . . ?
S3B C28B C29 120(3) . . ?
C37 C36B C28B 128(5) . . ?
C37 C36B C35 117(4) . . ?
C28B C36B C35 95(4) . . ?
C37 C36B S4B 99(4) . . ?
C28B C36B S4B 115(4) . . ?
C35 C36B S4B 99(3) . . ?
C24 N3 C23 123.7(4) . . ?
C24 N3 H3 118.2 . . ?
C23 N3 H3 118.2 . . ?
C23 C22 H22A 109.5 . . ?
C23 C22 H22B 109.5 . . ?
H22A C22 H22B 109.5 . . ?
C23 C22 H22C 109.5 . . ?
H22A C22 H22C 109.5 . . ?
H22B C22 H22C 109.5 . . ?
N3 C23 C22 110.7(4) . . ?
N3 C23 C301 106.1(4) . . ?
C22 C23 C301 115.5(4) . . ?
N3 C23 H23 108.1 . . ?
C22 C23 H23 108.1 . . ?
C301 C23 H23 108.1 . . ?
O3 C24 N3 123.4(4) . . ?
O3 C24 C25 121.4(4) . . ?
N3 C24 C25 115.1(4) . . ?
C26 C25 C24 129.2(4) . . ?
C26 C25 S3A 110.8(3) . . ?
C24 C25 S3A 119.6(3) . . ?
C26 C25 S3B 100.2(6) . . ?
C24 C25 S3B 105.3(6) . . ?
C25 C26 C27 113.5(4) . . ?
C25 C26 H26 123.3 . . ?
C27 C26 H26 123.3 . . ?
C28A C27 C26 112.1(4) . . ?
C28A C27 C30 124.8(4) . . ?
C26 C27 C30 123.1(4) . . ?
C26 C27 C28B 111(2) . . ?
C30 C27 C28B 108(2) . . ?
C28A C29 H29A 109.5 . . ?
C28A C29 H29B 109.5 . . ?
H29A C29 H29B 109.5 . . ?
C28A C29 H29C 109.5 . . ?
H29A C29 H29C 109.5 . . ?
H29B C29 H29C 109.5 . . ?
C34 C30 C27 126.2(4) . . ?
C34 C30 C31 110.5(4) . . ?
C27 C30 C31 123.3(4) . . ?
F7A C31 F8A 107.2(9) . . ?
F7A C31 C30 115.8(9) . . ?
F8B C31 C30 116.7(11) . . ?
F8A C31 C30 108.6(8) . . ?
F7A C31 C32 115.1(10) . . ?
F8B C31 C32 123.1(12) . . ?
F8A C31 C32 103.4(7) . . ?
C30 C31 C32 106.0(4) . . ?
F8B C31 F7B 99.2(15) . . ?
C30 C31 F7B 103.8(9) . . ?
C32 C31 F7B 105.5(11) . . ?
F10B C32 F9B 107.7(12) . . ?
F10A C32 F9A 106.5(7) . . ?
F10B C32 C33B 110.0(16) . . ?
F9B C32 C33B 117.7(13) . . ?
F10B C32 C31 100.2(9) . . ?
F9B C32 C31 113.2(9) . . ?
F10A C32 C31 119.2(6) . . ?
F9A C32 C31 106.6(6) . . ?
C33B C32 C31 106.6(13) . . ?
F10A C32 C33A 112.8(8) . . ?
F9A C32 C33A 105.9(7) . . ?
C31 C32 C33A 105.0(7) . . ?
C30 C34 C37 128.9(4) . . ?
C30 C34 C33A 111.4(7) . . ?
C37 C34 C33A 118.9(7) . . ?
C30 C34 C33B 109.0(14) . . ?
C37 C34 C33B 120.6(13) . . ?
C36A C35 H35A 109.5 . . ?
C36A C35 H35B 109.5 . . ?
H35A C35 H35B 109.5 . . ?
C36A C35 H35C 109.5 . . ?
H35A C35 H35C 109.5 . . ?
H35B C35 H35C 109.5 . . ?
C36B C37 C38 122(3) . . ?
C38 C37 C36A 112.4(4) . . ?
C36B C37 C34 102(3) . . ?
C38 C37 C34 123.6(4) . . ?
C36A C37 C34 124.0(5) . . ?
C39 C38 C37 113.0(4) . . ?
C39 C38 H38 123.5 . . ?
C37 C38 H38 123.5 . . ?
C40B C39 C38 142.9(8) . . ?
C38 C39 C40A 126.3(5) . . ?
C38 C39 S4A 112.0(4) . . ?
C38 C39 S4B 98.4(6) . . ?
C306 C301 C302 118.7(5) . . ?
C306 C301 C23 122.3(4) . . ?
C302 C301 C23 118.8(5) . . ?
C301 C302 C303 120.1(6) . . ?
C301 C302 H302 119.9 . . ?
C303 C302 H302 119.9 . . ?
C304 C303 C302 120.4(6) . . ?
C304 C303 H303 119.8 . . ?
C302 C303 H303 119.8 . . ?
C305 C304 C303 119.6(6) . . ?
C305 C304 H304 120.2 . . ?
C303 C304 H304 120.2 . . ?
C304 C305 C306 121.2(7) . . ?
C304 C305 H305 119.4 . . ?
C306 C305 H305 119.4 . . ?
C301 C306 C305 120.0(6) . . ?
C301 C306 H306 120.0 . . ?
C305 C306 H306 120.0 . . ?
C40A N4A C41A 123.3(6) . . ?
C40A N4A H4A 118.4 . . ?
C41A N4A H4A 118.4 . . ?
O4A C40A N4A 124.3(7) . . ?
O4A C40A C39 115.4(6) . . ?
N4A C40A C39 120.3(6) . . ?
N4A C41A C42A 108.5(9) . . ?
N4A C41A C401 109.0(7) . . ?
C42A C41A C401 110.8(9) . . ?
N4A C41A H41A 109.5 . . ?
C42A C41A H41A 109.5 . . ?
C401 C41A H41A 109.5 . . ?
C41A C42A H42A 109.5 . . ?
C41A C42A H42B 109.5 . . ?
H42A C42A H42B 109.5 . . ?
C41A C42A H42C 109.5 . . ?
H42A C42A H42C 109.5 . . ?
H42B C42A H42C 109.5 . . ?
C402 C401 C406 120.0 . . ?
C402 C401 C41A 119.8(7) . . ?
C406 C401 C41A 120.2(7) . . ?
C403 C402 C401 120.0 . . ?
C403 C402 H402 120.0 . . ?
C401 C402 H402 120.0 . . ?
C402 C403 C404 120.0 . . ?
C402 C403 H403 120.0 . . ?
C404 C403 H403 120.0 . . ?
C403 C404 C405 120.0 . . ?
C403 C404 H404 120.0 . . ?
C405 C404 H404 120.0 . . ?
C404 C405 C406 120.0 . . ?
C404 C405 H405 120.0 . . ?
C406 C405 H405 120.0 . . ?
C405 C406 C401 120.0 . . ?
C405 C406 H406 120.0 . . ?
C401 C406 H406 120.0 . . ?
C40B N4B C41B 127.9(13) . . ?
C40B N4B H4B 116.1 . . ?
C41B N4B H4B 116.1 . . ?
O4B C40B C39 127.9(14) . . ?
O4B C40B N4B 122.5(13) . . ?
C39 C40B N4B 109.6(11) . . ?
C411 C41B N4B 119.6(19) . . ?
C411 C41B C42B 124(2) . . ?
N4B C41B C42B 105.9(15) . . ?
C411 C41B H41B 100.7 . . ?
N4B C41B H41B 100.7 . . ?
C42B C41B H41B 100.7 . . ?
C41B C42B H42D 109.5 . . ?
C41B C42B H42E 109.5 . . ?
H42D C42B H42E 109.5 . . ?
C41B C42B H42F 109.5 . . ?
H42D C42B H42F 109.5 . . ?
H42E C42B H42F 109.5 . . ?
C41B C411 C412 126(2) . . ?
C41B C411 C416 113(2) . . ?
C412 C411 C416 120.0 . . ?
C411 C412 C413 120.0 . . ?
C411 C412 H412 120.0 . . ?
C413 C412 H412 120.0 . . ?
C412 C413 C414 120.0 . . ?
C412 C413 H413 120.0 . . ?
C414 C413 H413 120.0 . . ?
C415 C414 C413 120.0 . . ?
C415 C414 H414 120.0 . . ?
C413 C414 H414 120.0 . . ?
C416 C415 C414 120.0 . . ?
C416 C415 H415 120.0 . . ?
C414 C415 H415 120.0 . . ?
C415 C416 C411 120.0 . . ?
C415 C416 H416 120.0 . . ?
C411 C416 H416 120.0 . . ?
F11A C33A F12A 105.9(12) . . ?
F11A C33A C34 113.9(10) . . ?
F12A C33A C34 114.4(10) . . ?
F11A C33A C32 110.6(11) . . ?
F12A C33A C32 108.8(9) . . ?
C34 C33A C32 103.2(10) . . ?
F11B C33B F12B 109(3) . . ?
F11B C33B C32 108(2) . . ?
F12B C33B C32 113(3) . . ?
F11B C33B C34 116(2) . . ?
F12B C33B C34 107(2) . . ?
C32 C33B C34 103.8(18) . . ?

loop_
_geom_bond_atom_site_label_1
_geom_bond_atom_site_label_2
_geom_bond_distance
_geom_bond_site_symmetry_2
_geom_bond_publ_flag
S1A C4 1.728(5) . ?
S1A C7 1.730(6) . ?
S2A C15 1.725(7) . ?
S2A C18 1.730(5) . ?
S1B C4 1.952(19) . ?
S1B C7 1.956(15) . ?
S2B C15 1.96(2) . ?
S2B C18 2.065(19) . ?
O1 C3 1.245(5) . ?
O2 C19 1.238(6) . ?
N1 C3 1.329(6) . ?
N1 C2 1.473(6) . ?
N1 H1 0.8800 . ?
N2 C19 1.343(6) . ?
N2 C20 1.483(7) . ?
N2 H2 0.8800 . ?
C1 C2 1.541(8) . ?
C1 H1A 0.9800 . ?
C1 H1B 0.9800 . ?
C1 H1C 0.9800 . ?
C2 C101 1.525(7) . ?
C2 H2A 1.0000 . ?
C3 C4 1.488(7) . ?
C4 C5 1.359(6) . ?
C5 C6 1.419(7) . ?
C5 H5 0.9500 . ?
C6 C7 1.377(7) . ?
C6 C9 1.482(7) . ?
C7 C8 1.498(9) . ?
C8 H8A 0.9800 . ?
C8 H8B 0.9800 . ?
C8 H8C 0.9800 . ?
C9 C13 1.365(8) . ?
C9 C10 1.491(8) . ?
C10 F2 1.337(10) . ?
C10 F1 1.339(12) . ?
C10 C11 1.519(8) . ?
C11 F3 1.331(10) . ?
C11 F4 1.335(7) . ?
C11 C12 1.525(10) . ?
C12 F5 1.308(7) . ?
C12 F6 1.387(10) . ?
C12 C13 1.513(8) . ?
C13 C16 1.468(8) . ?
C14 C15 1.486(9) . ?
C14 H14A 0.9800 . ?
C14 H14B 0.9800 . ?
C14 H14C 0.9800 . ?
C15 C16 1.391(8) . ?
C16 C17 1.423(7) . ?
C17 C18 1.359(7) . ?
C17 H17 0.9500 . ?
C18 C19 1.489(7) . ?
C20 C201 1.505(8) . ?
C20 C21 1.528(9) . ?
C20 H20 1.0000 . ?
C21 H21A 0.9800 . ?
C21 H21B 0.9800 . ?
C21 H21C 0.9800 . ?
C101 C106 1.380(8) . ?
C101 C102 1.394(8) . ?
C102 C103 1.396(9) . ?
C102 H102 0.9500 . ?
C103 C104 1.375(12) . ?
C103 H103 0.9500 . ?
C104 C105 1.383(12) . ?
C104 H104 0.9500 . ?
C105 C106 1.387(9) . ?
C105 H105 0.9500 . ?
C106 H106 0.9500 . ?
C201 C206 1.377(8) . ?
C201 C202 1.402(7) . ?
C202 C203 1.404(11) . ?
C202 H202 0.9500 . ?
C203 C204 1.367(13) . ?
C203 H203 0.9500 . ?
C204 C205 1.363(12) . ?
C204 H204 0.9500 . ?
C205 C206 1.401(9) . ?
C205 H205 0.9500 . ?
C206 H206 0.9500 . ?
S3A C28A 1.731(5) . ?
S3A C25 1.736(4) . ?
S4A C39 1.718(6) . ?
S4A C36A 1.732(5) . ?
C28A C27 1.388(6) . ?
C28A C29 1.487(7) . ?
C36A C37 1.419(7) . ?
C36A C35 1.490(9) . ?
S3B C28B 1.90(6) . ?
S3B C25 2.037(16) . ?
S4B C36B 1.84(6) . ?
S4B C39 1.913(19) . ?
C28B C27 1.48(6) . ?
C28B C36B 1.58(8) . ?
C28B C29 1.98(6) . ?
C36B C37 1.30(6) . ?
C36B C35 1.77(6) . ?
O3 C24 1.246(5) . ?
N3 C24 1.341(5) . ?
N3 C23 1.477(6) . ?
N3 H3 0.8800 . ?
C22 C23 1.517(7) . ?
C22 H22A 0.9800 . ?
C22 H22B 0.9800 . ?
C22 H22C 0.9800 . ?
C23 C301 1.534(7) . ?
C23 H23 1.0000 . ?
C24 C25 1.479(7) . ?
C25 C26 1.361(7) . ?
C26 C27 1.437(6) . ?
C26 H26 0.9500 . ?
C27 C30 1.455(7) . ?
C29 H29A 0.9800 . ?
C29 H29B 0.9800 . ?
C29 H29C 0.9800 . ?
C30 C34 1.366(7) . ?
C30 C31 1.506(7) . ?
C31 F7A 1.253(16) . ?
C31 F8B 1.31(2) . ?
C31 F8A 1.412(15) . ?
C31 C32 1.523(9) . ?
C31 F7B 1.57(2) . ?
C32 F10B 1.293(15) . ?
C32 F9B 1.336(13) . ?
C32 F10A 1.344(9) . ?
C32 F9A 1.370(9) . ?
C32 C33B 1.52(3) . ?
C32 C33A 1.567(15) . ?
C34 C37 1.485(7) . ?
C34 C33A 1.512(17) . ?
C34 C33B 1.55(3) . ?
C35 H35A 0.9800 . ?
C35 H35B 0.9800 . ?
C35 H35C 0.9800 . ?
C37 C38 1.416(7) . ?
C38 C39 1.370(7) . ?
C38 H38 0.9500 . ?
C39 C40B 1.317(14) . ?
C39 C40A 1.576(9) . ?
C301 C306 1.391(7) . ?
C301 C302 1.396(8) . ?
C302 C303 1.400(10) . ?
C302 H302 0.9500 . ?
C303 C304 1.387(12) . ?
C303 H303 0.9500 . ?
C304 C305 1.352(11) . ?
C304 H304 0.9500 . ?
C305 C306 1.405(8) . ?
C305 H305 0.9500 . ?
C306 H306 0.9500 . ?
O4A C40A 1.276(8) . ?
N4A C40A 1.295(10) . ?
N4A C41A 1.474(10) . ?
N4A H4A 0.8800 . ?
C41A C42A 1.520(18) . ?
C41A C401 1.529(11) . ?
C41A H41A 1.0000 . ?
C42A H42A 0.9800 . ?
C42A H42B 0.9800 . ?
C42A H42C 0.9800 . ?
C401 C402 1.3900 . ?
C401 C406 1.3900 . ?
C402 C403 1.3900 . ?
C402 H402 0.9500 . ?
C403 C404 1.3900 . ?
C403 H403 0.9500 . ?
C404 C405 1.3900 . ?
C404 H404 0.9500 . ?
C405 C406 1.3900 . ?
C405 H405 0.9500 . ?
C406 H406 0.9500 . ?
O4B C40B 1.232(18) . ?
N4B C40B 1.36(2) . ?
N4B C41B 1.46(2) . ?
N4B H4B 0.8800 . ?
C41B C411 1.36(3) . ?
C41B C42B 1.55(3) . ?
C41B H41B 1.0000 . ?
C42B H42D 0.9800 . ?
C42B H42E 0.9800 . ?
C42B H42F 0.9800 . ?
C411 C412 1.3900 . ?
C411 C416 1.3900 . ?
C412 C413 1.3900 . ?
C412 H412 0.9500 . ?
C413 C414 1.3900 . ?
C413 H413 0.9500 . ?
C414 C415 1.3900 . ?
C414 H414 0.9500 . ?
C415 C416 1.3900 . ?
C415 H415 0.9500 . ?
C416 H416 0.9500 . ?
F11A C33A 1.367(16) . ?
F12A C33A 1.390(17) . ?
F11B C33B 1.29(3) . ?
F12B C33B 1.33(4) . ?

loop_
_geom_torsion_atom_site_label_1
_geom_torsion_atom_site_label_2
_geom_torsion_atom_site_label_3
_geom_torsion_atom_site_label_4
_geom_torsion
_geom_torsion_site_symmetry_1
_geom_torsion_site_symmetry_2
_geom_torsion_site_symmetry_3
_geom_torsion_site_symmetry_4
_geom_torsion_publ_flag
C3 N1 C2 C101 68.4(6) . . . . ?
C3 N1 C2 C1 -166.7(5) . . . . ?
C2 N1 C3 O1 -4.2(7) . . . . ?
C2 N1 C3 C4 176.4(4) . . . . ?
O1 C3 C4 C5 166.9(5) . . . . ?
N1 C3 C4 C5 -13.7(8) . . . . ?
O1 C3 C4 S1A -8.0(6) . . . . ?
N1 C3 C4 S1A 171.4(4) . . . . ?
O1 C3 C4 S1B -62.0(10) . . . . ?
N1 C3 C4 S1B 117.4(9) . . . . ?
C7 S1A C4 C5 3.8(5) . . . . ?
C7 S1A C4 C3 179.6(4) . . . . ?
C3 C4 C5 C6 -179.6(5) . . . . ?
S1A C4 C5 C6 -4.6(6) . . . . ?
S1B C4 C5 C6 41.4(7) . . . . ?
C4 C5 C6 C7 3.1(8) . . . . ?
C4 C5 C6 C9 -177.7(5) . . . . ?
C5 C6 C7 C8 177.4(8) . . . . ?
C9 C6 C7 C8 -1.8(13) . . . . ?
C5 C6 C7 S1A -0.1(7) . . . . ?
C9 C6 C7 S1A -179.4(5) . . . . ?
C5 C6 C7 S1B -45.4(9) . . . . ?
C9 C6 C7 S1B 135.4(8) . . . . ?
C4 S1A C7 C6 -2.0(5) . . . . ?
C4 S1A C7 C8 -179.9(6) . . . . ?
C7 C6 C9 C13 -44.0(11) . . . . ?
C5 C6 C9 C13 136.8(7) . . . . ?
C7 C6 C9 C10 137.7(8) . . . . ?
C5 C6 C9 C10 -41.5(9) . . . . ?
C13 C9 C10 F2 -106.8(7) . . . . ?
C6 C9 C10 F2 71.8(9) . . . . ?
C13 C9 C10 F1 133.8(6) . . . . ?
C6 C9 C10 F1 -47.6(9) . . . . ?
C13 C9 C10 C11 14.1(9) . . . . ?
C6 C9 C10 C11 -167.3(6) . . . . ?
F2 C10 C11 F3 -140.3(8) . . . . ?
F1 C10 C11 F3 -25.0(8) . . . . ?
C9 C10 C11 F3 97.2(8) . . . . ?
F2 C10 C11 F4 -19.7(11) . . . . ?
F1 C10 C11 F4 95.6(9) . . . . ?
C9 C10 C11 F4 -142.2(7) . . . . ?
F2 C10 C11 C12 105.0(8) . . . . ?
F1 C10 C11 C12 -139.7(7) . . . . ?
C9 C10 C11 C12 -17.6(9) . . . . ?
F3 C11 C12 F5 22.8(8) . . . . ?
F4 C11 C12 F5 -93.8(8) . . . . ?
C10 C11 C12 F5 140.7(7) . . . . ?
F3 C11 C12 F6 137.8(6) . . . . ?
F4 C11 C12 F6 21.2(8) . . . . ?
C10 C11 C12 F6 -104.3(7) . . . . ?
F3 C11 C12 C13 -103.1(6) . . . . ?
F4 C11 C12 C13 140.3(6) . . . . ?
C10 C11 C12 C13 14.7(8) . . . . ?
C6 C9 C13 C16 -6.1(10) . . . . ?
C10 C9 C13 C16 172.4(6) . . . . ?
C6 C9 C13 C12 177.1(6) . . . . ?
C10 C9 C13 C12 -4.5(8) . . . . ?
F5 C12 C13 C9 -132.3(7) . . . . ?
F6 C12 C13 C9 111.5(6) . . . . ?
C11 C12 C13 C9 -6.8(8) . . . . ?
F5 C12 C13 C16 50.6(10) . . . . ?
F6 C12 C13 C16 -65.6(7) . . . . ?
C11 C12 C13 C16 176.1(6) . . . . ?
C18 S2A C15 C16 -0.9(6) . . . . ?
C18 S2A C15 C14 -178.8(8) . . . . ?
C14 C15 C16 C17 177.2(9) . . . . ?
S2A C15 C16 C17 -0.4(8) . . . . ?
S2B C15 C16 C17 -49.9(8) . . . . ?
C14 C15 C16 C13 -2.9(13) . . . . ?
S2A C15 C16 C13 179.5(5) . . . . ?
S2B C15 C16 C13 130.0(8) . . . . ?
C9 C13 C16 C15 -48.8(10) . . . . ?
C12 C13 C16 C15 127.8(7) . . . . ?
C9 C13 C16 C17 131.2(6) . . . . ?
C12 C13 C16 C17 -52.2(8) . . . . ?
C15 C16 C17 C18 2.1(8) . . . . ?
C13 C16 C17 C18 -177.9(5) . . . . ?
C16 C17 C18 C19 -178.6(6) . . . . ?
C16 C17 C18 S2A -2.8(6) . . . . ?
C16 C17 C18 S2B 43.9(8) . . . . ?
C15 S2A C18 C17 2.1(5) . . . . ?
C15 S2A C18 C19 178.6(5) . . . . ?
C20 N2 C19 O2 -1.0(8) . . . . ?
C20 N2 C19 C18 177.3(5) . . . . ?
C17 C18 C19 O2 177.3(6) . . . . ?
S2A C18 C19 O2 1.6(7) . . . . ?
S2B C18 C19 O2 -55.7(10) . . . . ?
C17 C18 C19 N2 -1.0(9) . . . . ?
S2A C18 C19 N2 -176.7(4) . . . . ?
S2B C18 C19 N2 126.0(8) . . . . ?
C19 N2 C20 C201 103.0(6) . . . . ?
C19 N2 C20 C21 -132.8(5) . . . . ?
N1 C2 C101 C106 33.3(7) . . . . ?
C1 C2 C101 C106 -88.2(7) . . . . ?
N1 C2 C101 C102 -147.8(5) . . . . ?
C1 C2 C101 C102 90.7(6) . . . . ?
C106 C101 C102 C103 -1.6(9) . . . . ?
C2 C101 C102 C103 179.4(6) . . . . ?
C101 C102 C103 C104 -0.4(10) . . . . ?
C102 C103 C104 C105 3.2(11) . . . . ?
C103 C104 C105 C106 -4.0(11) . . . . ?
C102 C101 C106 C105 0.8(9) . . . . ?
C2 C101 C106 C105 179.8(6) . . . . ?
C104 C105 C106 C101 1.9(11) . . . . ?
N2 C20 C201 C206 61.3(6) . . . . ?
C21 C20 C201 C206 -60.7(7) . . . . ?
N2 C20 C201 C202 -119.9(5) . . . . ?
C21 C20 C201 C202 118.1(6) . . . . ?
C206 C201 C202 C203 1.3(8) . . . . ?
C20 C201 C202 C203 -177.5(5) . . . . ?
C201 C202 C203 C204 -1.7(9) . . . . ?
C202 C203 C204 C205 1.4(11) . . . . ?
C203 C204 C205 C206 -0.6(11) . . . . ?
C202 C201 C206 C205 -0.6(8) . . . . ?
C20 C201 C206 C205 178.3(6) . . . . ?
C204 C205 C206 C201 0.2(10) . . . . ?
C25 S3A C28A C27 0.5(4) . . . . ?
C25 S3A C28A C29 179.1(4) . . . . ?
C39 S4A C36A C37 0.4(4) . . . . ?
C39 S4A C36A C35 179.3(4) . . . . ?
C25 S3B C28B C27 11(3) . . . . ?
C25 S3B C28B C36B 140(4) . . . . ?
C25 S3B C28B C29 -98(3) . . . . ?
C27 C28B C36B C37 -45(8) . . . . ?
S3B C28B C36B C37 -170(4) . . . . ?
C29 C28B C36B C37 59(6) . . . . ?
C27 C28B C36B C35 85(4) . . . . ?
S3B C28B C36B C35 -39(4) . . . . ?
C29 C28B C36B C35 -171(3) . . . . ?
C27 C28B C36B S4B -172(3) . . . . ?
S3B C28B C36B S4B 64(5) . . . . ?
C29 C28B C36B S4B -68(4) . . . . ?
C39 S4B C36B C37 -3(3) . . . . ?
C39 S4B C36B C28B 137(4) . . . . ?
C39 S4B C36B C35 -122(2) . . . . ?
C24 N3 C23 C22 -104.3(5) . . . . ?
C24 N3 C23 C301 129.7(4) . . . . ?
C23 N3 C24 O3 10.2(7) . . . . ?
C23 N3 C24 C25 -166.1(4) . . . . ?
O3 C24 C25 C26 -157.5(5) . . . . ?
N3 C24 C25 C26 18.8(7) . . . . ?
O3 C24 C25 S3A 15.5(6) . . . . ?
N3 C24 C25 S3A -168.1(3) . . . . ?
O3 C24 C25 S3B -40.1(8) . . . . ?
N3 C24 C25 S3B 136.3(7) . . . . ?
C28A S3A C25 C26 2.8(4) . . . . ?
C28A S3A C25 C24 -171.5(4) . . . . ?
C24 C25 C26 C27 168.3(4) . . . . ?
S3A C25 C26 C27 -5.3(5) . . . . ?
S3B C25 C26 C27 48.7(8) . . . . ?
C29 C28A C27 C26 178.1(5) . . . . ?
S3A C28A C27 C26 -3.4(5) . . . . ?
C29 C28A C27 C30 -2.5(8) . . . . ?
S3A C28A C27 C30 176.0(4) . . . . ?
C25 C26 C27 C28A 5.7(6) . . . . ?
C25 C26 C27 C30 -173.7(4) . . . . ?
C25 C26 C27 C28B -44(2) . . . . ?
C36B C28B C27 C26 -115(4) . . . . ?
S3B C28B C27 C26 12(3) . . . . ?
C29 C28B C27 C26 136.6(16) . . . . ?
C36B C28B C27 C30 22(5) . . . . ?
S3B C28B C27 C30 150(2) . . . . ?
C29 C28B C27 C30 -86(2) . . . . ?
C28A C27 C30 C34 -54.4(7) . . . . ?
C26 C27 C30 C34 125.0(5) . . . . ?
C28B C27 C30 C34 -6(2) . . . . ?
C28A C27 C30 C31 129.5(5) . . . . ?
C26 C27 C30 C31 -51.1(7) . . . . ?
C28B C27 C30 C31 178(2) . . . . ?
C34 C30 C31 F7A 134.8(10) . . . . ?
C27 C30 C31 F7A -48.6(11) . . . . ?
C34 C30 C31 F8B -135.4(15) . . . . ?
C27 C30 C31 F8B 41.2(16) . . . . ?
C34 C30 C31 F8A -104.6(7) . . . . ?
C27 C30 C31 F8A 72.0(8) . . . . ?
C34 C30 C31 C32 5.8(6) . . . . ?
C27 C30 C31 C32 -177.5(4) . . . . ?
C34 C30 C31 F7B 116.7(12) . . . . ?
C27 C30 C31 F7B -66.7(12) . . . . ?
F8B C31 C32 F10B 31(2) . . . . ?
C30 C31 C32 F10B -106.7(12) . . . . ?
F7B C31 C32 F10B 143.6(15) . . . . ?
F8B C31 C32 F9B -83(2) . . . . ?
C30 C31 C32 F9B 138.8(11) . . . . ?
F7B C31 C32 F9B 29.1(15) . . . . ?
F7A C31 C32 F10A 87.3(11) . . . . ?
F8A C31 C32 F10A -29.2(11) . . . . ?
C30 C31 C32 F10A -143.4(7) . . . . ?
F7A C31 C32 F9A -33.1(10) . . . . ?
F8A C31 C32 F9A -149.6(10) . . . . ?
C30 C31 C32 F9A 96.2(7) . . . . ?
F8B C31 C32 C33B 146(2) . . . . ?
C30 C31 C32 C33B 7.8(14) . . . . ?
F7B C31 C32 C33B -101.8(17) . . . . ?
F7A C31 C32 C33A -145.2(10) . . . . ?
F8A C31 C32 C33A 98.3(10) . . . . ?
C30 C31 C32 C33A -15.9(8) . . . . ?
C27 C30 C34 C37 0.6(8) . . . . ?
C31 C30 C34 C37 177.2(5) . . . . ?
C27 C30 C34 C33A -169.1(7) . . . . ?
C31 C30 C34 C33A 7.4(8) . . . . ?
C27 C30 C34 C33B 166.5(13) . . . . ?
C31 C30 C34 C33B -17.0(13) . . . . ?
C28B C36B C37 C38 -109(5) . . . . ?
C35 C36B C37 C38 129(3) . . . . ?
S4B C36B C37 C38 24(4) . . . . ?
C28B C36B C37 C34 36(6) . . . . ?
C35 C36B C37 C34 -87(4) . . . . ?
S4B C36B C37 C34 168.0(18) . . . . ?
C35 C36A C37 C38 179.6(5) . . . . ?
S4A C36A C37 C38 -1.7(6) . . . . ?
C35 C36A C37 C34 0.6(9) . . . . ?
S4A C36A C37 C34 179.3(4) . . . . ?
C30 C34 C37 C36B -14(3) . . . . ?
C30 C34 C37 C38 129.8(6) . . . . ?
C33A C34 C37 C38 -61.2(9) . . . . ?
C33B C34 C37 C38 -34.7(16) . . . . ?
C30 C34 C37 C36A -51.3(8) . . . . ?
C36B C37 C38 C39 -42(3) . . . . ?
C36A C37 C38 C39 2.5(6) . . . . ?
C34 C37 C38 C39 -178.5(5) . . . . ?
C37 C38 C39 C40B -171.5(12) . . . . ?
C37 C38 C39 C40A 175.6(5) . . . . ?
C37 C38 C39 S4A -2.2(6) . . . . ?
C37 C38 C39 S4B 30.0(7) . . . . ?
C36A S4A C39 C38 1.0(4) . . . . ?
N3 C23 C301 C306 118.0(5) . . . . ?
C22 C23 C301 C306 -5.1(7) . . . . ?
N3 C23 C301 C302 -56.5(6) . . . . ?
C22 C23 C301 C302 -179.6(5) . . . . ?
C306 C301 C302 C303 0.3(9) . . . . ?
C23 C301 C302 C303 175.0(6) . . . . ?
C301 C302 C303 C304 -0.9(11) . . . . ?
C302 C303 C304 C305 1.4(12) . . . . ?
C303 C304 C305 C306 -1.3(11) . . . . ?
C302 C301 C306 C305 -0.2(8) . . . . ?
C23 C301 C306 C305 -174.7(5) . . . . ?
C304 C305 C306 C301 0.7(9) . . . . ?
C41A N4A C40A O4A -2.0(11) . . . . ?
C41A N4A C40A C39 179.6(6) . . . . ?
C38 C39 C40A O4A -174.4(5) . . . . ?
C38 C39 C40A N4A 4.2(9) . . . . ?
C40A N4A C41A C42A -87.5(10) . . . . ?
C40A N4A C41A C401 151.8(7) . . . . ?
N4A C41A C401 C402 -77.0(7) . . . . ?
C42A C41A C401 C402 163.7(9) . . . . ?
N4A C41A C401 C406 102.1(6) . . . . ?
C42A C41A C401 C406 -17.2(11) . . . . ?
C406 C401 C402 C403 0.0 . . . . ?
C41A C401 C402 C403 179.1(7) . . . . ?
C401 C402 C403 C404 0.0 . . . . ?
C402 C403 C404 C405 0.0 . . . . ?
C403 C404 C405 C406 0.0 . . . . ?
C404 C405 C406 C401 0.0 . . . . ?
C402 C401 C406 C405 0.0 . . . . ?
C41A C401 C406 C405 -179.0(7) . . . . ?
C38 C39 C40B O4B -179.6(11) . . . . ?
C38 C39 C40B N4B 1.6(19) . . . . ?
C41B N4B C40B O4B 8(2) . . . . ?
C41B N4B C40B C39 -173.4(14) . . . . ?
C40B N4B C41B C411 98(2) . . . . ?
C40B N4B C41B C42B -115.1(18) . . . . ?
N4B C41B C411 C412 20(3) . . . . ?
C42B C41B C411 C412 -120(2) . . . . ?
N4B C41B C411 C416 -169.1(15) . . . . ?
C42B C41B C411 C416 51(3) . . . . ?
C41B C411 C412 C413 171(3) . . . . ?
C416 C411 C412 C413 0.0 . . . . ?
C411 C412 C413 C414 0.0 . . . . ?
C412 C413 C414 C415 0.0 . . . . ?
C413 C414 C415 C416 0.0 . . . . ?
C414 C415 C416 C411 0.0 . . . . ?
C41B C411 C416 C415 -172(3) . . . . ?
C412 C411 C416 C415 0.0 . . . . ?
C30 C34 C33A F11A -137.0(11) . . . . ?
C37 C34 C33A F11A 52.2(14) . . . . ?
C30 C34 C33A F12A 101.0(10) . . . . ?
C37 C34 C33A F12A -69.9(11) . . . . ?
C30 C34 C33A C32 -17.0(9) . . . . ?
C37 C34 C33A C32 172.1(6) . . . . ?
F10A C32 C33A F11A -87.0(12) . . . . ?
F9A C32 C33A F11A 29.2(14) . . . . ?
C31 C32 C33A F11A 141.7(10) . . . . ?
F10A C32 C33A F12A 29.0(12) . . . . ?
F9A C32 C33A F12A 145.1(9) . . . . ?
C31 C32 C33A F12A -102.3(10) . . . . ?
F10A C32 C33A C34 150.8(8) . . . . ?
F9A C32 C33A C34 -93.0(9) . . . . ?
C31 C32 C33A C34 19.5(9) . . . . ?
F10B C32 C33B F11B -146(2) . . . . ?
F9B C32 C33B F11B -22(3) . . . . ?
C31 C32 C33B F11B 107(2) . . . . ?
F10B C32 C33B F12B -25(3) . . . . ?
F9B C32 C33B F12B 99(2) . . . . ?
C31 C32 C33B F12B -133(2) . . . . ?
F10B C32 C33B C34 91(2) . . . . ?
F9B C32 C33B C34 -145.2(15) . . . . ?
C31 C32 C33B C34 -17(2) . . . . ?
C30 C34 C33B F11B -97(3) . . . . ?
C37 C34 C33B F11B 70(3) . . . . ?
C30 C34 C33B F12B 141(2) . . . . ?
C37 C34 C33B F12B -51(3) . . . . ?
C30 C34 C33B C32 21(2) . . . . ?
C37 C34 C33B C32 -171.5(11) . . . . ?
